data_4502310
loop_
_publ_author_name
'Shiu, Kom-Bei'
'Lee, Hon-Chan'
'Lee, Gene-Hsiang'

_publ_section_title
;
 Enabling Solvated Single-Crystal-to-Single-Crystal Transformation that
 Forms a Porous Molecular Crystal by Intermolecular Multiphenyl-Embrace
 Interactions and Substituent Effects
;
_journal_issue 5
_journal_name_full 'Crystal Growth &amp; Design'
_journal_page_first 2083
_journal_paper_doi 10.1021/cg900979z
_journal_volume 10
_journal_year 2010
_chemical_formula_sum 'C144.5 H103 Cl O24 P6 Ru6'
_chemical_formula_weight 3050.96
_chemical_name_systematic
; 
 ? 
;
_space_group_IT_number 2
_symmetry_cell_setting triclinic
_symmetry_space_group_name_Hall '-P 1'
_symmetry_space_group_name_H-M 'P -1'
_atom_sites_solution_hydrogens geom
_atom_sites_solution_primary direct
_atom_sites_solution_secondary difmap
_audit_creation_method SHELXL-97
_cell_angle_alpha 103.1633(7)
_cell_angle_beta 90.7977(7)
_cell_angle_gamma 105.0606(5)
_cell_formula_units_Z 2
_cell_length_a 14.6947(2)
_cell_length_b 20.7072(3)
_cell_length_c 23.7135(3)
_cell_measurement_reflns_used all
_cell_measurement_temperature 295(2)
_cell_measurement_theta_max 25.00
_cell_measurement_theta_min 1.05
_cell_volume 6764.23(16)
_computing_cell_refinement DENZO-SMN
_computing_data_collection 'NONIUS COLLECT'
_computing_data_reduction DENZO-SMN
_computing_molecular_graphics SHELXTL
_computing_publication_material SHELXTL
_computing_structure_refinement 'SHELXL-97 (Sheldrick, 1997)'
_computing_structure_solution 'SHELXS-97 (Sheldrick, 1990)'
_diffrn_ambient_temperature 295(2)
_diffrn_measured_fraction_theta_full 1.000
_diffrn_measured_fraction_theta_max 1.000
_diffrn_measurement_device_type 'NONIUS KappaCCD'
_diffrn_measurement_method '\w scans'
_diffrn_radiation_monochromator graphite
_diffrn_radiation_source 'fine-focus sealed tube'
_diffrn_radiation_type MoK\a
_diffrn_radiation_wavelength 0.71073
_diffrn_reflns_av_R_equivalents 0.0963
_diffrn_reflns_av_sigmaI/netI 0.1002
_diffrn_reflns_limit_h_max 17
_diffrn_reflns_limit_h_min -17
_diffrn_reflns_limit_k_max 23
_diffrn_reflns_limit_k_min -24
_diffrn_reflns_limit_l_max 28
_diffrn_reflns_limit_l_min -28
_diffrn_reflns_number 92629
_diffrn_reflns_theta_full 25.00
_diffrn_reflns_theta_max 25.00
_diffrn_reflns_theta_min 1.05
_exptl_absorpt_coefficient_mu 0.813
_exptl_absorpt_correction_T_max 0.940
_exptl_absorpt_correction_T_min 0.796
_exptl_absorpt_correction_type multi-scan
_exptl_crystal_colour yellow
_exptl_crystal_density_diffrn 1.498
_exptl_crystal_density_method 'not measured'
_exptl_crystal_description plate
_exptl_crystal_F_000 3066
_exptl_crystal_size_max 0.40
_exptl_crystal_size_mid 0.10
_exptl_crystal_size_min 0.08
_refine_diff_density_max 3.469
_refine_diff_density_min -1.084
_refine_diff_density_rms 0.278
_refine_ls_extinction_coef 0.00366(17)
_refine_ls_extinction_expression Fc^*^=kFc[1+0.001xFc^2^\l^3^/sin(2\q)]^-1/4^
_refine_ls_extinction_method SHELXL
_refine_ls_goodness_of_fit_ref 1.064
_refine_ls_hydrogen_treatment constr
_refine_ls_matrix_type fullcycle
_refine_ls_number_parameters 1605
_refine_ls_number_reflns 23816
_refine_ls_number_restraints 1
_refine_ls_restrained_S_all 1.064
_refine_ls_R_factor_all 0.1319
_refine_ls_R_factor_gt 0.0706
_refine_ls_shift/su_max 0.001
_refine_ls_shift/su_mean 0.000
_refine_ls_structure_factor_coef Fsqd
_refine_ls_weighting_details 'calc w=1/[\s^2^(Fo^2^)+(0.1105P)^2^+6.7446P] where P=(Fo^2^+2Fc^2^)/3'
_refine_ls_weighting_scheme calc
_refine_ls_wR_factor_gt 0.1707
_refine_ls_wR_factor_ref 0.2085
_reflns_number_gt 14444
_reflns_number_total 23816
_reflns_threshold_expression >2sigma(I)
_cod_data_source_file cg900979z_si_001.cif
_cod_data_source_block structure(4b)
_cod_depositor_comments
;
The following automatic conversions were performed:

'_symmetry_cell_setting' value 'Triclinic' changed to 'triclinic'
according to /home/saulius/struct/CIF-dictionaries/cif_core.dic
dictionary named 'cif_core.dic' version 2.4.2 from 2011-04-26.

Automatic conversion script
Id: cif_fix_values 1715 2011-07-08 13:25:40Z adriana 
;
_cod_original_sg_symbol_H-M P-1
_cod_original_formula_sum 'C144.50 H103 Cl O24 P6 Ru6'
_cod_database_code 4502310

loop_
_symmetry_equiv_pos_as_xyz
'x, y, z'
'-x, -y, -z'

loop_
_atom_site_label
_atom_site_type_symbol
_atom_site_fract_x
_atom_site_fract_y
_atom_site_fract_z
_atom_site_U_iso_or_equiv
_atom_site_adp_type
_atom_site_occupancy
_atom_site_symmetry_multiplicity
_atom_site_calc_flag
_atom_site_refinement_flags
_atom_site_disorder_group
Ru1 Ru 0.26985(4) 0.60142(3) 0.35161(2) 0.03235(17) Uani 1 1 d . .
Ru2 Ru 0.45676(4) 0.60209(3) 0.35659(2) 0.03185(17) Uani 1 1 d . .
Ru3 Ru 0.14567(4) 0.19726(3) -0.05022(2) 0.03660(18) Uani 1 1 d . .
Ru4 Ru 0.33433(4) 0.20346(3) -0.05006(2) 0.03743(18) Uani 1 1 d . .
Ru5 Ru 0.09001(4) 0.05026(3) 0.36580(2) 0.03120(17) Uani 1 1 d . .
Ru6 Ru 0.27928(4) 0.06344(3) 0.37749(2) 0.03117(17) Uani 1 1 d . .
P1 P 0.09741(14) 0.57970(11) 0.34632(9) 0.0404(5) Uani 1 1 d . .
P2 P 0.61629(14) 0.58723(11) 0.35078(8) 0.0375(5) Uani 1 1 d . .
P3 P -0.01731(15) 0.20207(12) -0.03609(9) 0.0450(5) Uani 1 1 d . .
P4 P 0.50134(15) 0.20579(12) -0.03510(9) 0.0467(5) Uani 1 1 d . .
P5 P -0.06971(14) 0.05811(11) 0.34666(8) 0.0380(5) Uani 1 1 d . .
P6 P 0.45077(14) 0.09281(11) 0.37456(9) 0.0396(5) Uani 1 1 d . .
O1 O 0.2887(4) 0.6933(3) 0.4695(3) 0.0638(18) Uani 1 1 d . .
O2 O 0.3091(5) 0.7258(4) 0.3016(3) 0.083(2) Uani 1 1 d . .
O3 O 0.4873(4) 0.6710(3) 0.4826(2) 0.0657(18) Uani 1 1 d . .
O4 O 0.5216(4) 0.7338(3) 0.3182(3) 0.0687(19) Uani 1 1 d . .
O5 O 0.0904(4) 0.0621(4) -0.1346(3) 0.078(2) Uani 1 1 d . .
O6 O 0.1532(5) 0.2755(4) -0.1431(3) 0.086(2) Uani 1 1 d . .
O7 O 0.3008(4) 0.0803(3) -0.1473(3) 0.0704(19) Uani 1 1 d . .
O8 O 0.3638(5) 0.2900(4) -0.1387(3) 0.092(2) Uani 1 1 d . .
O9 O 0.0291(5) -0.1008(3) 0.3526(3) 0.074(2) Uani 1 1 d . .
O10 O 0.0827(4) 0.0619(3) 0.4929(2) 0.0622(17) Uani 1 1 d . .
O11 O 0.2466(4) -0.0879(3) 0.3460(3) 0.0642(17) Uani 1 1 d . .
O12 O 0.2873(4) 0.0526(3) 0.5015(2) 0.0657(18) Uani 1 1 d . .
O13 O 0.2660(4) 0.5365(3) 0.2692(2) 0.0499(14) Uani 1 1 d . .
O14 O 0.4211(4) 0.5436(3) 0.2712(2) 0.0491(15) Uani 1 1 d . .
O15 O 0.1936(4) 0.2872(3) 0.0155(2) 0.0554(16) Uani 1 1 d . .
O16 O 0.3466(4) 0.2892(3) 0.0203(2) 0.0553(16) Uani 1 1 d . .
O17 O 0.2494(4) 0.5089(3) 0.3808(2) 0.0461(14) Uani 1 1 d . .
O18 O 0.4002(3) 0.5068(3) 0.3799(2) 0.0484(14) Uani 1 1 d . .
O19 O 0.1365(3) 0.1583(2) 0.3745(2) 0.0402(12) Uani 1 1 d . .
O20 O 0.2889(3) 0.1707(2) 0.4019(2) 0.0420(13) Uani 1 1 d . .
O21 O 0.1510(4) 0.1464(3) 0.0182(2) 0.0532(15) Uani 1 1 d . .
O22 O 0.3046(4) 0.1474(3) 0.0163(2) 0.0481(14) Uani 1 1 d . .
O23 O 0.1111(3) 0.0425(3) 0.27548(19) 0.0431(14) Uani 1 1 d . .
O24 O 0.2722(3) 0.0750(3) 0.2911(2) 0.0430(13) Uani 1 1 d . .
C1 C 0.2814(5) 0.6578(4) 0.4242(3) 0.0415(19) Uani 1 1 d . .
C2 C 0.2936(5) 0.6773(4) 0.3199(4) 0.048(2) Uani 1 1 d . .
C3 C 0.4760(5) 0.6457(4) 0.4325(3) 0.0406(19) Uani 1 1 d . .
C4 C 0.4961(6) 0.6845(4) 0.3333(3) 0.046(2) Uani 1 1 d . .
C5 C 0.1119(6) 0.1160(5) -0.1028(4) 0.053(2) Uani 1 1 d . .
C6 C 0.1509(6) 0.2451(5) -0.1075(4) 0.054(2) Uani 1 1 d . .
C7 C 0.3130(6) 0.1280(4) -0.1099(3) 0.046(2) Uani 1 1 d . .
C8 C 0.3526(6) 0.2575(5) -0.1037(4) 0.061(3) Uani 1 1 d . .
C9 C 0.0531(6) -0.0438(4) 0.3572(3) 0.0409(19) Uani 1 1 d . .
C10 C 0.0844(5) 0.0581(4) 0.4444(3) 0.0372(18) Uani 1 1 d . .
C11 C 0.2603(6) -0.0293(4) 0.3572(3) 0.0424(19) Uani 1 1 d . .
C12 C 0.2827(5) 0.0577(4) 0.4540(3) 0.0406(19) Uani 1 1 d . .
C13 C 0.3383(6) 0.5212(4) 0.2486(3) 0.044(2) Uani 1 1 d . .
C14 C 0.3229(6) 0.4697(4) 0.1916(3) 0.049(2) Uani 1 1 d . .
C15 C 0.3979(6) 0.4466(5) 0.1692(4) 0.075(3) Uani 1 1 d . .
H15A H 0.4579 0.4644 0.1885 0.090 Uiso 1 1 calc R .
C16 C 0.3827(7) 0.3963(5) 0.1176(4) 0.074(3) Uani 1 1 d . .
H16A H 0.4333 0.3815 0.1014 0.089 Uiso 1 1 calc R .
C17 C 0.2948(6) 0.3686(4) 0.0906(3) 0.051(2) Uani 1 1 d . .
C18 C 0.2202(7) 0.3914(5) 0.1122(4) 0.070(3) Uani 1 1 d . .
H18A H 0.1598 0.3716 0.0937 0.085 Uiso 1 1 calc R .
C19 C 0.2353(6) 0.4444(5) 0.1621(4) 0.065(3) Uani 1 1 d . .
H19A H 0.1860 0.4627 0.1755 0.078 Uiso 1 1 calc R .
C20 C 0.2762(6) 0.3104(4) 0.0377(3) 0.050(2) Uani 1 1 d . .
C21 C 0.3152(5) 0.4807(4) 0.3838(3) 0.0392(18) Uani 1 1 d . .
C22 C 0.2883(5) 0.4075(4) 0.3916(3) 0.0376(18) Uani 1 1 d . .
C23 C 0.3536(6) 0.3799(4) 0.4119(4) 0.049(2) Uani 1 1 d . .
H23A H 0.4139 0.4081 0.4253 0.059 Uiso 1 1 calc R .
C24 C 0.3318(6) 0.3108(4) 0.4127(4) 0.050(2) Uani 1 1 d . .
H24A H 0.3772 0.2925 0.4259 0.060 Uiso 1 1 calc R .
C25 C 0.2419(5) 0.2696(4) 0.3937(3) 0.0344(17) Uani 1 1 d . .
C26 C 0.1744(5) 0.2974(4) 0.3763(4) 0.045(2) Uani 1 1 d . .
H26A H 0.1132 0.2699 0.3649 0.054 Uiso 1 1 calc R .
C27 C 0.1972(5) 0.3662(4) 0.3758(4) 0.046(2) Uani 1 1 d . .
H27A H 0.1509 0.3851 0.3647 0.055 Uiso 1 1 calc R .
C28 C 0.2208(5) 0.1941(4) 0.3904(3) 0.0360(18) Uani 1 1 d . .
C29 C 0.2248(6) 0.1356(4) 0.0369(3) 0.046(2) Uani 1 1 d . .
C30 C 0.2191(6) 0.1102(4) 0.0928(3) 0.0415(19) Uani 1 1 d . .
C31 C 0.2990(6) 0.1217(5) 0.1287(3) 0.053(2) Uani 1 1 d . .
H31A H 0.3580 0.1404 0.1167 0.064 Uiso 1 1 calc R .
C32 C 0.2924(6) 0.1058(5) 0.1820(3) 0.050(2) Uani 1 1 d . .
H32A H 0.3469 0.1144 0.2061 0.061 Uiso 1 1 calc R .
C33 C 0.2045(5) 0.0768(4) 0.2000(3) 0.0375(18) Uani 1 1 d . .
C34 C 0.1246(6) 0.0630(4) 0.1636(3) 0.048(2) Uani 1 1 d . .
H34A H 0.0657 0.0428 0.1749 0.058 Uiso 1 1 calc R .
C35 C 0.1324(6) 0.0794(5) 0.1096(3) 0.054(2) Uani 1 1 d . .
H35A H 0.0785 0.0695 0.0847 0.065 Uiso 1 1 calc R .
C36 C 0.1956(5) 0.0637(4) 0.2607(3) 0.0368(18) Uani 1 1 d . .
C37 C 0.0214(6) 0.4922(4) 0.3211(4) 0.051(2) Uani 1 1 d . .
C38 C 0.0533(7) 0.4439(5) 0.2839(5) 0.077(3) Uani 1 1 d . .
H38A H 0.1142 0.4555 0.2720 0.092 Uiso 1 1 calc R .
C39 C -0.0033(9) 0.3791(6) 0.2640(6) 0.116(5) Uani 1 1 d . .
H39A H 0.0186 0.3469 0.2376 0.139 Uiso 1 1 calc R .
C40 C -0.0952(8) 0.3597(6) 0.2828(6) 0.108(5) Uani 1 1 d . .
H40A H -0.1333 0.3149 0.2699 0.129 Uiso 1 1 calc R .
C41 C -0.1260(8) 0.4076(6) 0.3197(6) 0.099(4) Uani 1 1 d . .
H41A H -0.1869 0.3964 0.3318 0.119 Uiso 1 1 calc R .
C42 C -0.0681(6) 0.4726(5) 0.3396(5) 0.070(3) Uani 1 1 d . .
H42A H -0.0895 0.5047 0.3664 0.084 Uiso 1 1 calc R .
C43 C 0.0558(5) 0.6034(4) 0.4186(3) 0.0415(19) Uani 1 1 d . .
C44 C 0.0858(6) 0.5749(5) 0.4609(4) 0.058(2) Uani 1 1 d . .
H44A H 0.1253 0.5461 0.4516 0.070 Uiso 1 1 calc R .
C45 C 0.0572(7) 0.5894(6) 0.5171(4) 0.076(3) Uani 1 1 d . .
H45A H 0.0767 0.5700 0.5452 0.092 Uiso 1 1 calc R .
C46 C 0.0005(7) 0.6321(6) 0.5303(5) 0.082(3) Uani 1 1 d . .
H46A H -0.0180 0.6423 0.5679 0.099 Uiso 1 1 calc R .
C47 C -0.0303(7) 0.6608(6) 0.4890(4) 0.078(3) Uani 1 1 d . .
H47A H -0.0694 0.6898 0.4988 0.094 Uiso 1 1 calc R .
C48 C -0.0027(6) 0.6463(5) 0.4326(4) 0.066(3) Uani 1 1 d . .
H48A H -0.0234 0.6653 0.4045 0.079 Uiso 1 1 calc R .
C49 C 0.0538(6) 0.6290(5) 0.3036(4) 0.055(2) Uani 1 1 d . .
C50 C -0.0112(8) 0.6004(6) 0.2572(4) 0.081(3) Uani 1 1 d . .
H50A H -0.0382 0.5530 0.2475 0.097 Uiso 1 1 calc R .
C51 C -0.0382(10) 0.6413(7) 0.2236(6) 0.114(5) Uani 1 1 d . .
H51A H -0.0805 0.6208 0.1910 0.137 Uiso 1 1 calc R .
C52 C -0.0028(8) 0.7097(7) 0.2385(5) 0.101(4) Uani 1 1 d . .
H52A H -0.0227 0.7365 0.2170 0.121 Uiso 1 1 calc R .
C53 C 0.0624(7) 0.7410(6) 0.2851(5) 0.076(3) Uani 1 1 d . .
H53A H 0.0890 0.7884 0.2944 0.092 Uiso 1 1 calc R .
C54 C 0.0877(7) 0.6996(5) 0.3182(4) 0.061(2) Uani 1 1 d . .
H54A H 0.1289 0.7205 0.3513 0.073 Uiso 1 1 calc R .
C55 C 0.7082(5) 0.6682(4) 0.3726(3) 0.0389(18) Uani 1 1 d . .
C56 C 0.7074(6) 0.7096(5) 0.4257(4) 0.064(3) Uani 1 1 d . .
H56A H 0.6592 0.6969 0.4492 0.076 Uiso 1 1 calc R .
C57 C 0.7768(7) 0.7703(5) 0.4452(4) 0.080(3) Uani 1 1 d . .
H57A H 0.7743 0.7984 0.4815 0.096 Uiso 1 1 calc R .
C58 C 0.8492(7) 0.7898(5) 0.4123(4) 0.072(3) Uani 1 1 d . .
H58A H 0.8956 0.8311 0.4254 0.087 Uiso 1 1 calc R .
C59 C 0.8519(7) 0.7477(5) 0.3604(4) 0.073(3) Uani 1 1 d . .
H59A H 0.9018 0.7598 0.3378 0.087 Uiso 1 1 calc R .
C60 C 0.7831(6) 0.6876(5) 0.3402(4) 0.058(2) Uani 1 1 d . .
H60A H 0.7867 0.6595 0.3041 0.069 Uiso 1 1 calc R .
C61 C 0.6449(6) 0.5513(4) 0.2784(3) 0.047(2) Uani 1 1 d . .
C62 C 0.6280(7) 0.5809(5) 0.2330(4) 0.067(3) Uani 1 1 d . .
H62A H 0.6000 0.6171 0.2405 0.080 Uiso 1 1 calc R .
C63 C 0.6514(8) 0.5581(6) 0.1787(4) 0.088(4) Uani 1 1 d . .
H63A H 0.6406 0.5789 0.1494 0.106 Uiso 1 1 calc R .
C64 C 0.6913(10) 0.5038(8) 0.1672(5) 0.116(5) Uani 1 1 d . .
H64A H 0.7078 0.4879 0.1299 0.139 Uiso 1 1 calc R .
C65 C 0.7065(11) 0.4732(8) 0.2100(6) 0.125(5) Uani 1 1 d . .
H65A H 0.7320 0.4358 0.2016 0.150 Uiso 1 1 calc R .
C66 C 0.6845(8) 0.4974(6) 0.2664(4) 0.087(4) Uani 1 1 d . .
H66A H 0.6966 0.4769 0.2957 0.104 Uiso 1 1 calc R .
C67 C 0.6507(6) 0.5332(4) 0.3945(3) 0.046(2) Uani 1 1 d . .
C68 C 0.7322(7) 0.5531(5) 0.4296(4) 0.068(3) Uani 1 1 d . .
H68A H 0.7732 0.5964 0.4323 0.082 Uiso 1 1 calc R .
C69 C 0.7552(8) 0.5111(6) 0.4609(5) 0.084(3) Uani 1 1 d . .
H69A H 0.8121 0.5258 0.4837 0.101 Uiso 1 1 calc R .
C70 C 0.6961(7) 0.4484(6) 0.4591(4) 0.079(3) Uani 1 1 d . .
H70A H 0.7104 0.4211 0.4823 0.094 Uiso 1 1 calc R .
C71 C 0.6161(7) 0.4259(6) 0.4233(5) 0.083(3) Uani 1 1 d . .
H71A H 0.5770 0.3818 0.4200 0.100 Uiso 1 1 calc R .
C72 C 0.5919(6) 0.4685(5) 0.3915(4) 0.067(3) Uani 1 1 d . .
H72A H 0.5356 0.4533 0.3680 0.080 Uiso 1 1 calc R .
C73 C -0.0264(6) 0.2836(5) 0.0076(4) 0.062(3) Uani 1 1 d . .
C74 C -0.0814(11) 0.2884(7) 0.0531(5) 0.124(5) Uani 1 1 d . .
H74A H -0.1151 0.2483 0.0629 0.149 Uiso 1 1 calc R .
C75 C -0.0886(12) 0.3528(9) 0.0858(8) 0.149(6) Uiso 1 1 d . .
H75A H -0.1264 0.3565 0.1169 0.178 Uiso 1 1 calc R .
C76 C -0.0378(12) 0.4079(10) 0.0693(7) 0.142(6) Uiso 1 1 d . .
H76A H -0.0414 0.4504 0.0912 0.170 Uiso 1 1 calc R .
C77 C 0.0183(10) 0.4096(7) 0.0245(6) 0.112(5) Uani 1 1 d . .
H77A H 0.0510 0.4498 0.0146 0.134 Uiso 1 1 calc R .
C78 C 0.0210(8) 0.3437(5) -0.0048(5) 0.083(3) Uani 1 1 d . .
H78A H 0.0590 0.3406 -0.0358 0.100 Uiso 1 1 calc R .
C79 C -0.0871(6) 0.1931(5) -0.1026(3) 0.048(2) Uani 1 1 d . .
C80 C -0.0930(6) 0.1372(5) -0.1474(4) 0.061(3) Uani 1 1 d . .
H80A H -0.0570 0.1071 -0.1445 0.073 Uiso 1 1 calc R .
C81 C -0.1515(7) 0.1245(5) -0.1970(4) 0.072(3) Uani 1 1 d . .
H81A H -0.1565 0.0851 -0.2263 0.086 Uiso 1 1 calc R .
C82 C -0.2022(7) 0.1697(6) -0.2031(4) 0.071(3) Uani 1 1 d . .
H82A H -0.2399 0.1621 -0.2370 0.085 Uiso 1 1 calc R .
C83 C -0.1969(7) 0.2256(6) -0.1593(4) 0.072(3) Uani 1 1 d . .
H83A H -0.2318 0.2561 -0.1632 0.086 Uiso 1 1 calc R .
C84 C -0.1411(6) 0.2377(5) -0.1098(4) 0.062(3) Uani 1 1 d . .
H84A H -0.1387 0.2763 -0.0801 0.074 Uiso 1 1 calc R .
C85 C -0.0929(6) 0.1365(5) -0.0031(4) 0.053(2) Uani 1 1 d . .
C86 C -0.0582(7) 0.1259(6) 0.0471(4) 0.080(3) Uani 1 1 d . .
H86A H 0.0023 0.1506 0.0633 0.096 Uiso 1 1 calc R .
C87 C -0.1158(8) 0.0765(6) 0.0740(5) 0.090(4) Uani 1 1 d . .
H87A H -0.0932 0.0700 0.1085 0.108 Uiso 1 1 calc R .
C88 C -0.2021(7) 0.0395(6) 0.0503(5) 0.079(3) Uani 1 1 d . .
H88A H -0.2378 0.0060 0.0674 0.095 Uiso 1 1 calc R .
C89 C -0.2369(8) 0.0506(6) 0.0023(5) 0.095(4) Uani 1 1 d . .
H89A H -0.2979 0.0261 -0.0131 0.114 Uiso 1 1 calc R .
C90 C -0.1824(7) 0.0991(6) -0.0253(5) 0.077(3) Uani 1 1 d . .
H90A H -0.2075 0.1058 -0.0590 0.093 Uiso 1 1 calc R .
C91 C 0.5830(7) 0.2696(5) -0.0661(5) 0.069(3) Uani 1 1 d . .
C92 C 0.5667(8) 0.2688(7) -0.1241(5) 0.094(4) Uani 1 1 d . .
H92A H 0.5189 0.2338 -0.1473 0.113 Uiso 1 1 calc R .
C93 C 0.6235(11) 0.3220(8) -0.1483(7) 0.124(5) Uiso 1 1 d . .
H93A H 0.6134 0.3233 -0.1867 0.149 Uiso 1 1 calc R .
C94 C 0.6911(12) 0.3689(10) -0.1127(8) 0.144(6) Uiso 1 1 d . .
H94A H 0.7264 0.4041 -0.1282 0.173 Uiso 1 1 calc R .
C95 C 0.7162(13) 0.3727(10) -0.0561(8) 0.152(6) Uiso 1 1 d . .
H95A H 0.7675 0.4065 -0.0350 0.182 Uiso 1 1 calc R .
C96 C 0.6552(9) 0.3186(6) -0.0305(7) 0.111(5) Uani 1 1 d . .
H96A H 0.6657 0.3181 0.0082 0.133 Uiso 1 1 calc R .
C97 C 0.5209(6) 0.1230(5) -0.0676(3) 0.051(2) Uani 1 1 d . .
C98 C 0.5899(6) 0.1146(5) -0.1062(4) 0.067(3) Uani 1 1 d . .
H98A H 0.6284 0.1523 -0.1174 0.080 Uiso 1 1 calc R .
C99 C 0.6001(8) 0.0477(6) -0.1282(5) 0.089(4) Uani 1 1 d . .
H99A H 0.6462 0.0406 -0.1535 0.107 Uiso 1 1 calc R .
C100 C 0.5411(7) -0.0068(5) -0.1115(5) 0.080(3) Uani 1 1 d . .
H10A H 0.5484 -0.0508 -0.1256 0.096 Uiso 1 1 calc R .
C101 C 0.4745(7) 0.0011(6) -0.0762(5) 0.079(3) Uani 1 1 d . .
H10B H 0.4348 -0.0371 -0.0665 0.094 Uiso 1 1 calc R .
C102 C 0.4632(6) 0.0660(5) -0.0533(4) 0.058(2) Uani 1 1 d . .
H10C H 0.4163 0.0711 -0.0282 0.070 Uiso 1 1 calc R .
C103 C 0.5521(6) 0.2174(5) 0.0382(4) 0.063(3) Uani 1 1 d . .
C104 C 0.6259(7) 0.1921(7) 0.0493(4) 0.085(4) Uani 1 1 d . .
H10D H 0.6505 0.1679 0.0180 0.102 Uiso 1 1 calc R .
C105 C 0.6656(9) 0.2001(8) 0.1036(5) 0.112(5) Uani 1 1 d . .
H10E H 0.7152 0.1813 0.1086 0.134 Uiso 1 1 calc R .
C106 C 0.6331(9) 0.2351(9) 0.1494(6) 0.132(6) Uani 1 1 d . .
H10F H 0.6585 0.2403 0.1868 0.158 Uiso 1 1 calc R .
C107 C 0.5601(10) 0.2638(9) 0.1400(5) 0.141(7) Uani 1 1 d . .
H10G H 0.5393 0.2905 0.1716 0.169 Uiso 1 1 calc R .
C108 C 0.5173(8) 0.2539(7) 0.0849(4) 0.089(4) Uani 1 1 d . .
H10H H 0.4664 0.2715 0.0797 0.107 Uiso 1 1 calc R .
C109 C -0.0921(6) 0.0983(4) 0.2882(3) 0.048(2) Uani 1 1 d . .
C110 C -0.0203(7) 0.1463(5) 0.2709(4) 0.060(2) Uani 1 1 d . .
H11A H 0.0410 0.1559 0.2874 0.072 Uiso 1 1 calc R .
C111 C -0.0379(8) 0.1808(6) 0.2291(5) 0.085(3) Uani 1 1 d . .
H11B H 0.0112 0.2108 0.2161 0.102 Uiso 1 1 calc R .
C112 C -0.1325(10) 0.1685(7) 0.2075(5) 0.108(5) Uani 1 1 d . .
H11C H -0.1468 0.1933 0.1821 0.130 Uiso 1 1 calc R .
C113 C -0.2030(9) 0.1202(7) 0.2237(5) 0.109(5) Uani 1 1 d . .
H11D H -0.2645 0.1105 0.2077 0.131 Uiso 1 1 calc R .
C114 C -0.1834(7) 0.0861(6) 0.2634(5) 0.083(3) Uani 1 1 d . .
H11E H -0.2325 0.0538 0.2742 0.100 Uiso 1 1 calc R .
C115 C -0.1127(5) 0.1073(4) 0.4079(3) 0.046(2) Uani 1 1 d . .
C116 C -0.1143(6) 0.0871(6) 0.4609(4) 0.064(3) Uani 1 1 d . .
H11F H -0.0990 0.0467 0.4628 0.077 Uiso 1 1 calc R .
C117 C -0.1387(8) 0.1273(7) 0.5100(4) 0.086(4) Uani 1 1 d . .
H11G H -0.1379 0.1149 0.5452 0.103 Uiso 1 1 calc R .
C118 C -0.1637(8) 0.1848(6) 0.5068(5) 0.094(4) Uani 1 1 d . .
H11H H -0.1821 0.2107 0.5399 0.113 Uiso 1 1 calc R .
C119 C -0.1626(8) 0.2057(6) 0.4560(5) 0.086(3) Uani 1 1 d . .
H11I H -0.1786 0.2461 0.4549 0.103 Uiso 1 1 calc R .
C120 C -0.1379(7) 0.1669(5) 0.4068(4) 0.066(3) Uani 1 1 d . .
H12A H -0.1380 0.1808 0.3722 0.079 Uiso 1 1 calc R .
C121 C -0.1543(5) -0.0255(4) 0.3272(3) 0.046(2) Uani 1 1 d . .
C122 C -0.1413(7) -0.0695(5) 0.2767(4) 0.065(3) Uani 1 1 d . .
H12B H -0.0926 -0.0548 0.2540 0.079 Uiso 1 1 calc R .
C123 C -0.2011(8) -0.1356(6) 0.2599(5) 0.088(4) Uani 1 1 d . .
H12C H -0.1918 -0.1647 0.2256 0.106 Uiso 1 1 calc R .
C124 C -0.2732(8) -0.1595(6) 0.2921(5) 0.085(3) Uani 1 1 d . .
H12D H -0.3124 -0.2041 0.2799 0.102 Uiso 1 1 calc R .
C125 C -0.2863(7) -0.1173(6) 0.3416(6) 0.093(4) Uani 1 1 d . .
H12E H -0.3336 -0.1335 0.3646 0.112 Uiso 1 1 calc R .
C126 C -0.2300(6) -0.0497(5) 0.3588(4) 0.067(3) Uani 1 1 d . .
H12F H -0.2429 -0.0203 0.3918 0.081 Uiso 1 1 calc R .
C127 C 0.5117(6) 0.1704(4) 0.3509(4) 0.050(2) Uani 1 1 d . .
C128 C 0.4629(7) 0.2020(5) 0.3198(4) 0.059(2) Uani 1 1 d . .
H12G H 0.3979 0.1847 0.3116 0.071 Uiso 1 1 calc R .
C129 C 0.5108(8) 0.2585(6) 0.3012(4) 0.082(3) Uani 1 1 d . .
H12H H 0.4773 0.2795 0.2808 0.098 Uiso 1 1 calc R .
C130 C 0.6080(9) 0.2852(6) 0.3119(5) 0.102(4) Uani 1 1 d . .
H13A H 0.6395 0.3233 0.2986 0.122 Uiso 1 1 calc R .
C131 C 0.6575(9) 0.2536(7) 0.3430(6) 0.111(5) Uani 1 1 d . .
H13B H 0.7229 0.2694 0.3499 0.133 Uiso 1 1 calc R .
C132 C 0.6079(7) 0.1994(6) 0.3629(5) 0.094(4) Uani 1 1 d . .
H13C H 0.6406 0.1807 0.3859 0.113 Uiso 1 1 calc R .
C133 C 0.4933(5) 0.0269(4) 0.3266(3) 0.045(2) Uani 1 1 d . .
C134 C 0.5382(6) 0.0375(5) 0.2774(4) 0.060(3) Uani 1 1 d . .
H13D H 0.5510 0.0803 0.2685 0.073 Uiso 1 1 calc R .
C135 C 0.5633(8) -0.0157(7) 0.2421(5) 0.090(4) Uani 1 1 d . .
H13E H 0.5942 -0.0088 0.2091 0.108 Uiso 1 1 calc R .
C136 C 0.5439(8) -0.0792(7) 0.2542(5) 0.094(4) Uani 1 1 d . .
H13F H 0.5623 -0.1147 0.2296 0.113 Uiso 1 1 calc R .
C137 C 0.4979(8) -0.0911(6) 0.3018(5) 0.086(3) Uani 1 1 d . .
H13G H 0.4838 -0.1346 0.3094 0.103 Uiso 1 1 calc R .
C138 C 0.4727(7) -0.0381(5) 0.3386(5) 0.068(3) Uani 1 1 d . .
H13H H 0.4419 -0.0455 0.3715 0.082 Uiso 1 1 calc R .
C139 C 0.5107(5) 0.1070(4) 0.4454(3) 0.045(2) Uani 1 1 d . .
C140 C 0.5737(7) 0.0728(5) 0.4598(4) 0.067(3) Uani 1 1 d . .
H14A H 0.5884 0.0385 0.4315 0.081 Uiso 1 1 calc R .
C141 C 0.6149(8) 0.0891(7) 0.5156(5) 0.091(4) Uani 1 1 d . .
H14B H 0.6569 0.0659 0.5252 0.109 Uiso 1 1 calc R .
C142 C 0.5933(9) 0.1398(6) 0.5566(5) 0.094(4) Uani 1 1 d . .
H14C H 0.6213 0.1514 0.5942 0.113 Uiso 1 1 calc R .
C143 C 0.5323(8) 0.1729(5) 0.5430(4) 0.077(3) Uani 1 1 d . .
H14D H 0.5185 0.2075 0.5714 0.092 Uiso 1 1 calc R .
C144 C 0.4903(7) 0.1568(5) 0.4885(4) 0.061(2) Uani 1 1 d . .
H14E H 0.4472 0.1798 0.4801 0.073 Uiso 1 1 calc R .
C1S C 0.5992(15) 0.5133(16) 0.0164(11) 0.417(13) Uiso 0.25 1 d PD 1
Cl1S Cl 0.510(2) 0.5489(15) 0.0264(12) 0.469(16) Uiso 0.50 1 d PD 1
C2S C 0.510(2) 0.5489(15) 0.0264(12) 0.469(16) Uiso 0.25 1 d P 2
Cl2S Cl 0.5992(15) 0.5133(16) 0.0164(11) 0.417(13) Uiso 0.50 1 d P 2

loop_
_atom_site_aniso_label
_atom_site_aniso_U_11
_atom_site_aniso_U_22
_atom_site_aniso_U_33
_atom_site_aniso_U_23
_atom_site_aniso_U_13
_atom_site_aniso_U_12
Ru1 0.0322(3) 0.0242(3) 0.0399(3) 0.0052(3) 0.0035(3) 0.0084(3)
Ru2 0.0302(3) 0.0227(3) 0.0389(3) 0.0047(3) 0.0006(3) 0.0030(3)
Ru3 0.0387(4) 0.0409(4) 0.0293(3) 0.0052(3) -0.0026(3) 0.0122(3)
Ru4 0.0397(4) 0.0432(4) 0.0299(3) 0.0057(3) 0.0044(3) 0.0146(3)
Ru5 0.0321(4) 0.0253(3) 0.0356(3) 0.0106(3) 0.0033(3) 0.0039(3)
Ru6 0.0341(4) 0.0278(4) 0.0339(3) 0.0115(3) 0.0018(3) 0.0088(3)
P1 0.0330(12) 0.0368(12) 0.0516(13) 0.0105(10) 0.0017(9) 0.0099(10)
P2 0.0324(11) 0.0337(12) 0.0439(12) 0.0077(9) 0.0020(9) 0.0061(9)
P3 0.0426(13) 0.0502(14) 0.0423(12) 0.0079(10) -0.0008(9) 0.0159(11)
P4 0.0422(13) 0.0529(15) 0.0464(12) 0.0111(11) 0.0062(10) 0.0160(11)
P5 0.0358(12) 0.0382(12) 0.0409(11) 0.0115(9) 0.0014(9) 0.0099(10)
P6 0.0359(12) 0.0398(13) 0.0423(11) 0.0099(9) 0.0027(9) 0.0088(10)
O1 0.065(4) 0.056(4) 0.057(4) -0.015(3) 0.005(3) 0.017(3)
O2 0.068(5) 0.068(5) 0.132(6) 0.061(5) 0.025(4) 0.018(4)
O3 0.060(4) 0.079(5) 0.045(4) -0.003(3) -0.009(3) 0.011(4)
O4 0.066(4) 0.044(4) 0.101(5) 0.037(4) 0.017(4) 0.005(3)
O5 0.058(4) 0.068(5) 0.078(5) -0.025(4) -0.011(3) 0.005(4)
O6 0.084(5) 0.112(7) 0.087(5) 0.064(5) 0.002(4) 0.034(5)
O7 0.069(4) 0.074(5) 0.056(4) -0.014(4) 0.008(3) 0.023(4)
O8 0.086(5) 0.115(7) 0.106(6) 0.079(5) 0.023(4) 0.035(5)
O9 0.074(5) 0.032(4) 0.113(6) 0.017(4) 0.003(4) 0.008(3)
O10 0.072(4) 0.073(5) 0.036(3) 0.011(3) 0.005(3) 0.013(4)
O11 0.079(5) 0.031(4) 0.079(4) 0.007(3) -0.007(3) 0.016(3)
O12 0.077(5) 0.089(5) 0.037(4) 0.027(3) 0.002(3) 0.023(4)
O13 0.042(3) 0.053(4) 0.048(3) -0.006(3) 0.002(3) 0.016(3)
O14 0.034(3) 0.050(4) 0.048(3) -0.011(3) 0.000(3) 0.005(3)
O15 0.047(4) 0.063(4) 0.047(3) -0.012(3) -0.012(3) 0.021(3)
O16 0.046(4) 0.056(4) 0.052(3) -0.010(3) -0.003(3) 0.013(3)
O17 0.038(3) 0.035(3) 0.069(4) 0.018(3) 0.004(3) 0.011(3)
O18 0.031(3) 0.029(3) 0.084(4) 0.018(3) 0.005(3) 0.001(3)
O19 0.033(3) 0.026(3) 0.060(3) 0.012(2) 0.000(2) 0.003(2)
O20 0.028(3) 0.022(3) 0.074(4) 0.010(3) -0.002(3) 0.004(2)
O21 0.047(4) 0.086(5) 0.037(3) 0.026(3) 0.004(3) 0.025(3)
O22 0.044(3) 0.072(4) 0.038(3) 0.022(3) 0.009(3) 0.024(3)
O23 0.035(3) 0.080(4) 0.031(3) 0.031(3) 0.014(2) 0.029(3)
O24 0.036(3) 0.062(4) 0.036(3) 0.027(3) 0.000(2) 0.010(3)
C1 0.044(5) 0.036(5) 0.050(5) 0.016(4) 0.010(4) 0.014(4)
C2 0.034(5) 0.044(6) 0.070(6) 0.024(5) 0.004(4) 0.009(4)
C3 0.038(5) 0.040(5) 0.044(5) 0.011(4) 0.006(4) 0.010(4)
C4 0.042(5) 0.044(6) 0.045(5) 0.007(4) 0.005(4) 0.004(4)
C5 0.047(5) 0.055(6) 0.050(5) 0.000(5) -0.002(4) 0.012(5)
C6 0.043(5) 0.062(6) 0.057(6) 0.016(5) -0.004(4) 0.014(5)
C7 0.059(6) 0.052(6) 0.033(5) 0.016(4) 0.007(4) 0.022(5)
C8 0.058(6) 0.064(7) 0.067(6) 0.028(5) 0.011(5) 0.019(5)
C9 0.048(5) 0.027(5) 0.046(5) 0.006(4) 0.006(4) 0.009(4)
C10 0.038(5) 0.032(5) 0.040(5) 0.005(3) 0.005(3) 0.009(4)
C11 0.046(5) 0.041(6) 0.038(4) 0.004(4) -0.004(4) 0.012(4)
C12 0.040(5) 0.041(5) 0.037(5) 0.008(4) 0.002(3) 0.007(4)
C13 0.045(6) 0.034(5) 0.046(5) -0.001(4) -0.002(4) 0.007(4)
C14 0.039(5) 0.049(6) 0.048(5) -0.005(4) 0.000(4) 0.008(4)
C15 0.046(6) 0.077(7) 0.070(6) -0.044(5) -0.009(5) 0.015(5)
C16 0.051(6) 0.085(8) 0.067(6) -0.031(5) -0.003(5) 0.027(6)
C17 0.042(5) 0.052(6) 0.047(5) -0.020(4) -0.001(4) 0.018(4)
C18 0.054(6) 0.087(8) 0.054(6) -0.032(5) -0.020(4) 0.034(6)
C19 0.045(6) 0.065(7) 0.066(6) -0.031(5) -0.013(4) 0.024(5)
C20 0.052(6) 0.053(6) 0.039(5) -0.007(4) 0.001(4) 0.021(5)
C21 0.039(5) 0.030(5) 0.044(5) 0.006(3) -0.001(4) 0.005(4)
C22 0.035(5) 0.028(4) 0.048(5) 0.005(3) 0.002(3) 0.008(4)
C23 0.039(5) 0.032(5) 0.071(6) 0.016(4) -0.006(4) 0.000(4)
C24 0.041(5) 0.039(5) 0.072(6) 0.019(4) -0.009(4) 0.012(4)
C25 0.040(5) 0.026(4) 0.034(4) 0.003(3) 0.005(3) 0.007(4)
C26 0.027(4) 0.026(5) 0.079(6) 0.011(4) -0.001(4) 0.002(4)
C27 0.035(5) 0.031(5) 0.073(6) 0.013(4) 0.003(4) 0.009(4)
C28 0.048(5) 0.019(4) 0.039(4) 0.007(3) 0.006(4) 0.006(4)
C29 0.049(6) 0.052(6) 0.040(5) 0.012(4) 0.006(4) 0.019(4)
C30 0.048(5) 0.046(5) 0.037(4) 0.011(4) 0.004(4) 0.025(4)
C31 0.042(5) 0.077(7) 0.049(5) 0.028(5) 0.006(4) 0.020(5)
C32 0.038(5) 0.074(7) 0.041(5) 0.021(4) 0.001(4) 0.011(4)
C33 0.040(5) 0.043(5) 0.032(4) 0.009(3) 0.001(3) 0.015(4)
C34 0.045(5) 0.057(6) 0.043(5) 0.019(4) 0.010(4) 0.007(4)
C35 0.039(5) 0.073(7) 0.049(5) 0.021(5) -0.009(4) 0.008(5)
C36 0.053(5) 0.024(4) 0.031(4) 0.002(3) 0.002(4) 0.011(4)
C37 0.048(6) 0.038(5) 0.062(6) 0.008(4) -0.005(4) 0.006(4)
C38 0.050(6) 0.052(7) 0.101(8) -0.014(6) 0.004(5) -0.004(5)
C39 0.095(10) 0.056(8) 0.160(13) -0.027(8) -0.012(9) 0.007(7)
C40 0.081(10) 0.060(9) 0.140(12) -0.006(8) -0.009(8) -0.028(7)
C41 0.063(8) 0.075(9) 0.135(11) 0.007(8) 0.008(7) -0.010(7)
C42 0.048(6) 0.045(6) 0.099(8) 0.004(5) 0.006(5) -0.007(5)
C43 0.030(4) 0.046(5) 0.045(5) 0.005(4) 0.001(3) 0.010(4)
C44 0.053(6) 0.074(7) 0.056(6) 0.025(5) 0.013(4) 0.023(5)
C45 0.063(7) 0.092(9) 0.078(8) 0.039(6) 0.018(6) 0.013(6)
C46 0.067(7) 0.103(10) 0.069(7) 0.017(7) 0.024(6) 0.013(7)
C47 0.052(6) 0.094(9) 0.078(8) -0.006(7) 0.015(5) 0.023(6)
C48 0.053(6) 0.071(7) 0.072(7) 0.006(5) 0.007(5) 0.025(5)
C49 0.042(5) 0.065(7) 0.058(6) 0.023(5) 0.001(4) 0.012(5)
C50 0.101(9) 0.074(8) 0.058(6) 0.022(6) -0.021(6) 0.005(7)
C51 0.139(13) 0.104(12) 0.100(10) 0.037(9) -0.036(9) 0.023(10)
C52 0.090(10) 0.132(13) 0.114(11) 0.074(10) 0.000(8) 0.049(9)
C53 0.076(8) 0.075(8) 0.097(8) 0.037(7) 0.023(7) 0.037(6)
C54 0.063(6) 0.057(7) 0.066(6) 0.016(5) 0.003(5) 0.021(5)
C55 0.031(4) 0.030(5) 0.051(5) 0.006(4) 0.002(3) 0.005(4)
C56 0.055(6) 0.050(6) 0.066(6) -0.003(5) 0.003(5) -0.004(5)
C57 0.062(7) 0.064(7) 0.077(7) -0.022(6) 0.002(5) -0.012(6)
C58 0.050(6) 0.048(6) 0.093(8) 0.003(6) -0.005(5) -0.017(5)
C59 0.052(6) 0.071(8) 0.084(7) 0.014(6) 0.026(5) 0.000(6)
C60 0.048(6) 0.044(6) 0.072(6) 0.009(5) 0.016(5) 0.000(5)
C61 0.045(5) 0.045(5) 0.047(5) 0.003(4) 0.007(4) 0.010(4)
C62 0.076(7) 0.088(8) 0.049(6) 0.014(5) 0.016(5) 0.045(6)
C63 0.102(9) 0.111(10) 0.059(7) 0.017(7) 0.014(6) 0.043(8)
C64 0.144(13) 0.144(14) 0.054(8) -0.008(8) 0.029(8) 0.058(11)
C65 0.175(16) 0.132(14) 0.089(10) 0.013(9) 0.039(10) 0.087(12)
C66 0.130(10) 0.086(9) 0.060(7) 0.014(6) 0.029(6) 0.058(8)
C67 0.043(5) 0.038(5) 0.051(5) 0.010(4) -0.001(4) 0.004(4)
C68 0.054(6) 0.062(7) 0.094(7) 0.035(6) -0.008(5) 0.012(5)
C69 0.072(8) 0.093(10) 0.086(8) 0.030(7) -0.021(6) 0.015(7)
C70 0.076(8) 0.096(10) 0.081(7) 0.043(7) -0.006(6) 0.034(7)
C71 0.060(7) 0.085(9) 0.120(9) 0.060(8) 0.005(7) 0.017(6)
C72 0.047(6) 0.068(7) 0.090(7) 0.037(6) -0.007(5) 0.009(5)
C73 0.054(6) 0.059(7) 0.069(6) -0.004(5) -0.008(5) 0.026(5)
C74 0.190(16) 0.089(10) 0.100(10) -0.010(8) 0.050(10) 0.075(11)
C77 0.121(12) 0.071(9) 0.141(12) 0.009(8) -0.011(9) 0.036(8)
C78 0.074(8) 0.048(7) 0.120(10) -0.003(6) -0.007(7) 0.024(6)
C79 0.040(5) 0.062(6) 0.037(5) 0.005(4) 0.001(4) 0.015(4)
C80 0.060(6) 0.074(7) 0.053(6) 0.011(5) -0.013(4) 0.032(5)
C81 0.078(7) 0.073(8) 0.050(6) -0.012(5) -0.022(5) 0.021(6)
C82 0.068(7) 0.089(8) 0.055(6) 0.015(6) -0.011(5) 0.023(6)
C83 0.059(7) 0.100(9) 0.068(7) 0.022(6) -0.012(5) 0.040(6)
C84 0.060(6) 0.077(7) 0.060(6) 0.015(5) 0.002(5) 0.040(6)
C85 0.044(5) 0.067(6) 0.050(5) 0.012(4) 0.001(4) 0.020(5)
C86 0.063(7) 0.114(10) 0.072(7) 0.041(7) 0.013(5) 0.025(7)
C87 0.082(9) 0.107(10) 0.097(9) 0.058(8) 0.009(7) 0.024(8)
C88 0.066(8) 0.092(9) 0.079(8) 0.036(7) 0.006(6) 0.004(7)
C89 0.058(7) 0.097(10) 0.108(10) 0.027(8) 0.013(7) -0.017(7)
C90 0.060(7) 0.090(9) 0.080(7) 0.030(6) -0.005(6) 0.009(6)
C91 0.062(7) 0.065(7) 0.089(8) 0.026(6) 0.018(6) 0.029(6)
C92 0.088(9) 0.114(10) 0.116(10) 0.072(8) 0.058(8) 0.047(8)
C96 0.085(9) 0.072(9) 0.151(12) 0.017(8) 0.018(9) -0.013(7)
C97 0.040(5) 0.063(6) 0.050(5) 0.011(4) -0.002(4) 0.014(5)
C98 0.050(6) 0.075(8) 0.073(6) 0.003(5) 0.004(5) 0.025(5)
C99 0.076(8) 0.099(10) 0.101(9) 0.005(7) 0.027(7) 0.052(8)
C100 0.072(8) 0.051(7) 0.119(9) 0.013(6) 0.003(7) 0.029(6)
C101 0.072(8) 0.069(8) 0.107(9) 0.022(6) 0.019(6) 0.040(6)
C102 0.060(6) 0.058(7) 0.067(6) 0.023(5) 0.011(5) 0.026(5)
C103 0.053(6) 0.076(7) 0.052(6) 0.002(5) -0.007(4) 0.017(5)
C104 0.073(8) 0.133(11) 0.055(6) 0.011(6) -0.004(5) 0.048(8)
C105 0.108(11) 0.162(15) 0.072(8) 0.003(8) -0.013(7) 0.070(10)
C106 0.089(10) 0.23(2) 0.081(10) 0.029(11) -0.036(8) 0.056(12)
C107 0.138(14) 0.22(2) 0.050(7) -0.014(9) -0.013(8) 0.070(13)
C108 0.078(8) 0.140(12) 0.051(6) 0.000(6) 0.000(5) 0.052(8)
C109 0.054(6) 0.050(6) 0.044(5) 0.015(4) -0.004(4) 0.020(5)
C110 0.071(7) 0.049(6) 0.061(6) 0.032(5) -0.001(5) 0.005(5)
C111 0.110(10) 0.070(8) 0.081(8) 0.040(6) 0.008(7) 0.016(7)
C112 0.147(13) 0.098(11) 0.094(9) 0.047(8) -0.036(9) 0.041(10)
C113 0.093(10) 0.130(13) 0.113(10) 0.070(10) -0.031(8) 0.010(9)
C114 0.067(7) 0.098(9) 0.091(8) 0.050(7) -0.017(6) 0.009(6)
C115 0.035(5) 0.046(6) 0.054(5) 0.011(4) 0.001(4) 0.006(4)
C116 0.061(6) 0.089(8) 0.049(6) 0.014(5) 0.012(4) 0.035(6)
C117 0.078(8) 0.124(11) 0.056(7) 0.018(7) 0.015(5) 0.029(8)
C118 0.084(9) 0.087(10) 0.097(10) -0.010(8) 0.024(7) 0.026(8)
C119 0.089(9) 0.072(8) 0.097(9) 0.006(7) 0.011(7) 0.033(7)
C120 0.077(7) 0.054(7) 0.073(7) 0.012(5) 0.007(5) 0.031(6)
C121 0.040(5) 0.055(6) 0.039(5) 0.011(4) 0.000(4) 0.006(4)
C122 0.062(6) 0.068(7) 0.048(5) 0.006(5) -0.001(4) -0.006(5)
C123 0.082(8) 0.074(9) 0.082(8) -0.011(6) -0.021(6) 0.001(7)
C124 0.074(8) 0.054(7) 0.102(9) 0.008(7) -0.012(7) -0.016(6)
C125 0.052(7) 0.089(10) 0.127(11) 0.049(8) 0.005(7) -0.021(7)
C126 0.050(6) 0.067(7) 0.073(7) 0.014(5) 0.010(5) -0.002(5)
C127 0.045(5) 0.049(6) 0.059(5) 0.027(4) 0.007(4) 0.003(4)
C128 0.057(6) 0.046(6) 0.066(6) 0.023(5) -0.002(5) -0.008(5)
C129 0.092(9) 0.076(8) 0.083(8) 0.048(6) 0.011(6) 0.005(7)
C130 0.103(11) 0.079(9) 0.109(10) 0.047(8) 0.005(8) -0.021(8)
C131 0.075(9) 0.110(11) 0.141(12) 0.067(10) -0.004(8) -0.019(8)
C132 0.053(7) 0.090(9) 0.135(11) 0.054(8) -0.006(7) -0.010(6)
C133 0.025(4) 0.060(6) 0.050(5) 0.011(4) 0.006(4) 0.015(4)
C134 0.051(6) 0.070(7) 0.061(6) 0.010(5) 0.009(5) 0.023(5)
C135 0.086(9) 0.117(12) 0.072(8) 0.005(8) 0.016(6) 0.050(9)
C136 0.092(9) 0.112(12) 0.077(8) -0.017(8) 0.005(7) 0.060(9)
C137 0.083(8) 0.054(7) 0.126(10) 0.016(7) 0.026(7) 0.034(6)
C138 0.067(7) 0.053(7) 0.093(7) 0.016(6) 0.027(6) 0.030(5)
C139 0.039(5) 0.039(5) 0.054(5) 0.011(4) -0.003(4) 0.004(4)
C140 0.078(7) 0.069(7) 0.067(6) 0.020(5) -0.004(5) 0.039(6)
C141 0.071(8) 0.098(10) 0.107(10) 0.048(8) -0.032(7) 0.013(7)
C142 0.128(11) 0.068(9) 0.071(8) 0.018(7) -0.028(7) 0.001(8)
C143 0.108(9) 0.054(7) 0.056(6) 0.004(5) -0.017(6) 0.007(6)
C144 0.073(7) 0.047(6) 0.055(6) 0.004(5) -0.014(5) 0.010(5)

loop_
_atom_type_symbol
_atom_type_description
_atom_type_scat_dispersion_real
_atom_type_scat_dispersion_imag
_atom_type_scat_source
C C 0.0033 0.0016 'International Tables Vol C Tables 4.2.6.8 and 6.1.1.4'
H H 0.0000 0.0000 'International Tables Vol C Tables 4.2.6.8 and 6.1.1.4'
O O 0.0106 0.0060 'International Tables Vol C Tables 4.2.6.8 and 6.1.1.4'
P P 0.1023 0.0942 'International Tables Vol C Tables 4.2.6.8 and 6.1.1.4'
Cl Cl 0.1484 0.1585 'International Tables Vol C Tables 4.2.6.8 and 6.1.1.4'
Ru Ru -1.2594 0.8363 'International Tables Vol C Tables 4.2.6.8 and 6.1.1.4'

loop_
_geom_angle_atom_site_label_1
_geom_angle_atom_site_label_2
_geom_angle_atom_site_label_3
_geom_angle
_geom_angle_site_symmetry_1
_geom_angle_site_symmetry_3
C1 Ru1 C2 90.0(4) . .
C1 Ru1 O13 176.1(3) . .
C2 Ru1 O13 90.6(3) . .
C1 Ru1 O17 95.1(3) . .
C2 Ru1 O17 174.0(3) . .
O13 Ru1 O17 84.1(2) . .
C1 Ru1 P1 91.4(2) . .
C2 Ru1 P1 96.1(2) . .
O13 Ru1 P1 92.30(16) . .
O17 Ru1 P1 86.92(15) . .
C1 Ru1 Ru2 92.9(2) . .
C2 Ru1 Ru2 92.7(2) . .
O13 Ru1 Ru2 83.29(15) . .
O17 Ru1 Ru2 83.92(14) . .
P1 Ru1 Ru2 170.19(6) . .
C3 Ru2 C4 92.5(3) . .
C3 Ru2 O14 173.4(3) . .
C4 Ru2 O14 92.8(3) . .
C3 Ru2 O18 89.5(3) . .
C4 Ru2 O18 175.1(3) . .
O14 Ru2 O18 84.9(2) . .
C3 Ru2 P2 93.9(2) . .
C4 Ru2 P2 90.7(3) . .
O14 Ru2 P2 89.94(15) . .
O18 Ru2 P2 93.57(15) . .
C3 Ru2 Ru1 93.0(2) . .
C4 Ru2 Ru1 93.4(3) . .
O14 Ru2 Ru1 82.88(14) . .
O18 Ru2 Ru1 82.11(14) . .
P2 Ru2 Ru1 171.91(5) . .
C5 Ru3 C6 91.7(4) . .
C5 Ru3 O15 174.0(3) . .
C6 Ru3 O15 93.0(3) . .
C5 Ru3 O21 90.8(3) . .
C6 Ru3 O21 175.5(3) . .
O15 Ru3 O21 84.3(2) . .
C5 Ru3 P3 94.1(3) . .
C6 Ru3 P3 90.2(3) . .
O15 Ru3 P3 89.61(16) . .
O21 Ru3 P3 93.37(15) . .
C5 Ru3 Ru4 93.3(3) . .
C6 Ru3 Ru4 93.3(3) . .
O15 Ru3 Ru4 82.74(15) . .
O21 Ru3 Ru4 82.80(15) . .
P3 Ru3 Ru4 171.74(6) . .
C7 Ru4 C8 88.7(4) . .
C7 Ru4 O16 175.1(3) . .
C8 Ru4 O16 92.5(3) . .
C7 Ru4 O22 95.5(3) . .
C8 Ru4 O22 174.2(3) . .
O16 Ru4 O22 83.0(2) . .
C7 Ru4 P4 92.0(3) . .
C8 Ru4 P4 96.1(3) . .
O16 Ru4 P4 92.60(16) . .
O22 Ru4 P4 87.82(15) . .
C7 Ru4 Ru3 91.9(3) . .
C8 Ru4 Ru3 91.7(3) . .
O16 Ru4 Ru3 83.38(15) . .
O22 Ru4 Ru3 84.06(14) . .
P4 Ru4 Ru3 171.32(6) . .
C10 Ru5 C9 87.0(3) . .
C10 Ru5 O19 93.8(3) . .
C9 Ru5 O19 178.2(3) . .
C10 Ru5 O23 174.4(3) . .
C9 Ru5 O23 93.7(3) . .
O19 Ru5 O23 85.3(2) . .
C10 Ru5 P5 96.6(2) . .
C9 Ru5 P5 94.1(3) . .
O19 Ru5 P5 87.39(14) . .
O23 Ru5 P5 88.89(13) . .
C10 Ru5 Ru6 89.7(2) . .
C9 Ru5 Ru6 95.8(2) . .
O19 Ru5 Ru6 82.67(13) . .
O23 Ru5 Ru6 84.66(13) . .
P5 Ru5 Ru6 168.55(5) . .
C11 Ru6 C12 87.5(3) . .
C11 Ru6 O24 95.3(3) . .
C12 Ru6 O24 176.7(3) . .
C11 Ru6 O20 175.1(3) . .
C12 Ru6 O20 92.0(3) . .
O24 Ru6 O20 85.0(2) . .
C11 Ru6 P6 96.2(3) . .
C12 Ru6 P6 94.1(2) . .
O24 Ru6 P6 87.29(14) . .
O20 Ru6 P6 88.61(14) . .
C11 Ru6 Ru5 91.7(2) . .
C12 Ru6 Ru5 95.9(2) . .
O24 Ru6 Ru5 82.40(13) . .
O20 Ru6 Ru5 83.54(13) . .
P6 Ru6 Ru5 167.52(6) . .
C49 P1 C37 104.7(4) . .
C49 P1 C43 105.4(4) . .
C37 P1 C43 100.0(4) . .
C49 P1 Ru1 113.6(3) . .
C37 P1 Ru1 120.4(3) . .
C43 P1 Ru1 111.1(2) . .
C61 P2 C55 102.6(4) . .
C61 P2 C67 103.4(4) . .
C55 P2 C67 103.3(4) . .
C61 P2 Ru2 114.7(3) . .
C55 P2 Ru2 113.0(3) . .
C67 P2 Ru2 118.0(3) . .
C73 P3 C79 102.4(4) . .
C73 P3 C85 104.8(4) . .
C79 P3 C85 102.5(4) . .
C73 P3 Ru3 113.6(3) . .
C79 P3 Ru3 114.2(3) . .
C85 P3 Ru3 117.5(3) . .
C97 P4 C103 98.7(4) . .
C97 P4 C91 106.8(4) . .
C103 P4 C91 105.6(5) . .
C97 P4 Ru4 111.2(3) . .
C103 P4 Ru4 119.3(3) . .
C91 P4 Ru4 113.7(3) . .
C115 P5 C121 106.2(4) . .
C115 P5 C109 102.1(4) . .
C121 P5 C109 103.2(4) . .
C115 P5 Ru5 113.3(3) . .
C121 P5 Ru5 112.1(3) . .
C109 P5 Ru5 118.6(3) . .
C139 P6 C133 105.8(4) . .
C139 P6 C127 102.3(4) . .
C133 P6 C127 101.8(4) . .
C139 P6 Ru6 112.1(3) . .
C133 P6 Ru6 113.9(3) . .
C127 P6 Ru6 119.4(3) . .
C13 O13 Ru1 122.7(5) . .
C13 O14 Ru2 123.4(5) . .
C20 O15 Ru3 124.4(5) . .
C20 O16 Ru4 122.4(5) . .
C21 O17 Ru1 122.0(5) . .
C21 O18 Ru2 125.1(5) . .
C28 O19 Ru5 123.8(5) . .
C28 O20 Ru6 121.6(4) . .
C29 O21 Ru3 124.1(5) . .
C29 O22 Ru4 121.8(5) . .
C36 O23 Ru5 118.7(4) . .
C36 O24 Ru6 124.0(5) . .
O1 C1 Ru1 179.7(8) . .
O2 C2 Ru1 178.1(9) . .
O3 C3 Ru2 176.7(7) . .
O4 C4 Ru2 178.0(8) . .
O5 C5 Ru3 176.8(9) . .
O6 C6 Ru3 179.1(9) . .
O7 C7 Ru4 179.0(8) . .
O8 C8 Ru4 178.1(9) . .
O9 C9 Ru5 178.6(8) . .
O10 C10 Ru5 178.1(7) . .
O11 C11 Ru6 177.7(7) . .
O12 C12 Ru6 177.3(7) . .
O14 C13 O13 127.1(7) . .
O14 C13 C14 116.5(7) . .
O13 C13 C14 116.4(7) . .
C19 C14 C15 120.0(7) . .
C19 C14 C13 121.0(7) . .
C15 C14 C13 119.0(7) . .
C14 C15 C16 119.1(8) . .
C17 C16 C15 120.5(8) . .
C16 C17 C18 120.8(7) . .
C16 C17 C20 120.9(7) . .
C18 C17 C20 118.3(8) . .
C17 C18 C19 119.3(8) . .
C14 C19 C18 120.1(8) . .
O15 C20 O16 126.4(7) . .
O15 C20 C17 117.2(7) . .
O16 C20 C17 116.3(7) . .
O18 C21 O17 126.0(7) . .
O18 C21 C22 116.6(7) . .
O17 C21 C22 117.4(7) . .
C23 C22 C27 118.6(7) . .
C23 C22 C21 121.4(7) . .
C27 C22 C21 120.0(7) . .
C22 C23 C24 121.3(8) . .
C25 C24 C23 119.1(7) . .
C26 C25 C24 120.1(7) . .
C26 C25 C28 121.1(7) . .
C24 C25 C28 118.8(7) . .
C25 C26 C27 120.1(7) . .
C26 C27 C22 120.6(7) . .
O19 C28 O20 125.4(7) . .
O19 C28 C25 116.9(7) . .
O20 C28 C25 117.7(7) . .
O21 C29 O22 126.7(7) . .
O21 C29 C30 116.6(7) . .
O22 C29 C30 116.6(7) . .
C31 C30 C35 119.3(7) . .
C31 C30 C29 120.8(7) . .
C35 C30 C29 119.7(7) . .
C30 C31 C32 120.7(8) . .
C31 C32 C33 120.2(8) . .
C34 C33 C32 119.5(7) . .
C34 C33 C36 119.8(7) . .
C32 C33 C36 120.7(7) . .
C33 C34 C35 119.6(7) . .
C30 C35 C34 120.7(7) . .
O24 C36 O23 127.0(6) . .
O24 C36 C33 116.5(7) . .
O23 C36 C33 116.5(7) . .
C38 C37 C42 118.4(9) . .
C38 C37 P1 119.9(7) . .
C42 C37 P1 121.8(7) . .
C39 C38 C37 120.3(10) . .
C38 C39 C40 120.8(12) . .
C41 C40 C39 118.4(11) . .
C40 C41 C42 120.0(11) . .
C41 C42 C37 121.9(10) . .
C48 C43 C44 119.7(8) . .
C48 C43 P1 124.1(7) . .
C44 C43 P1 116.2(6) . .
C43 C44 C45 120.4(9) . .
C46 C45 C44 119.3(10) . .
C45 C46 C47 121.3(10) . .
C46 C47 C48 119.9(10) . .
C43 C48 C47 119.4(10) . .
C50 C49 C54 117.3(9) . .
C50 C49 P1 123.8(8) . .
C54 C49 P1 118.9(7) . .
C49 C50 C51 121.1(12) . .
C52 C51 C50 119.9(13) . .
C51 C52 C53 121.2(12) . .
C52 C53 C54 118.0(11) . .
C49 C54 C53 122.3(10) . .
C56 C55 C60 117.6(8) . .
C56 C55 P2 118.4(6) . .
C60 C55 P2 123.8(6) . .
C55 C56 C57 121.0(9) . .
C58 C57 C56 121.0(9) . .
C59 C58 C57 118.3(9) . .
C58 C59 C60 121.5(9) . .
C59 C60 C55 120.7(9) . .
C66 C61 C62 118.4(8) . .
C66 C61 P2 122.5(7) . .
C62 C61 P2 119.0(7) . .
C63 C62 C61 121.6(10) . .
C62 C63 C64 119.4(11) . .
C65 C64 C63 120.2(11) . .
C64 C65 C66 120.7(13) . .
C61 C66 C65 119.6(11) . .
C68 C67 C72 117.5(8) . .
C68 C67 P2 123.7(7) . .
C72 C67 P2 118.8(7) . .
C67 C68 C69 121.7(10) . .
C70 C69 C68 120.7(10) . .
C71 C70 C69 119.2(10) . .
C70 C71 C72 120.3(11) . .
C67 C72 C71 120.4(9) . .
C74 C73 C78 116.7(11) . .
C74 C73 P3 122.7(9) . .
C78 C73 P3 120.5(8) . .
C73 C74 C75 121.5(15) . .
C76 C75 C74 115.8(18) . .
C75 C76 C77 128.1(19) . .
C76 C77 C78 111.7(15) . .
C73 C78 C77 126.2(13) . .
C80 C79 C84 117.0(8) . .
C80 C79 P3 118.8(7) . .
C84 C79 P3 124.1(7) . .
C79 C80 C81 121.3(9) . .
C82 C81 C80 120.2(9) . .
C83 C82 C81 119.4(9) . .
C82 C83 C84 120.8(10) . .
C83 C84 C79 121.2(9) . .
C90 C85 C86 118.2(9) . .
C90 C85 P3 123.5(7) . .
C86 C85 P3 118.2(7) . .
C85 C86 C87 119.3(10) . .
C88 C87 C86 120.9(11) . .
C89 C88 C87 120.1(11) . .
C88 C89 C90 120.7(11) . .
C85 C90 C89 120.8(10) . .
C96 C91 C92 122.3(11) . .
C96 C91 P4 119.1(9) . .
C92 C91 P4 118.6(9) . .
C91 C92 C93 120.0(14) . .
C94 C93 C92 116.1(16) . .
C93 C94 C95 128.6(19) . .
C94 C95 C96 115.2(18) . .
C91 C96 C95 117.6(15) . .
C102 C97 C98 119.3(9) . .
C102 C97 P4 117.4(7) . .
C98 C97 P4 123.3(7) . .
C97 C98 C99 118.5(10) . .
C100 C99 C98 119.1(10) . .
C101 C100 C99 122.2(11) . .
C100 C101 C102 120.3(11) . .
C97 C102 C101 120.6(9) . .
C104 C103 C108 117.5(9) . .
C104 C103 P4 122.5(7) . .
C108 C103 P4 120.0(8) . .
C105 C104 C103 123.9(11) . .
C106 C105 C104 119.7(12) . .
C105 C106 C107 118.4(12) . .
C108 C107 C106 122.1(12) . .
C103 C108 C107 118.3(11) . .
C110 C109 C114 117.7(8) . .
C110 C109 P5 121.1(7) . .
C114 C109 P5 120.9(7) . .
C109 C110 C111 121.5(10) . .
C110 C111 C112 118.1(10) . .
C113 C112 C111 120.2(11) . .
C114 C113 C112 120.3(12) . .
C113 C114 C109 122.0(11) . .
C120 C115 C116 118.2(8) . .
C120 C115 P5 123.2(7) . .
C116 C115 P5 118.4(7) . .
C117 C116 C115 119.7(10) . .
C118 C117 C116 120.1(11) . .
C117 C118 C119 121.5(11) . .
C118 C119 C120 119.5(11) . .
C119 C120 C115 121.0(10) . .
C122 C121 C126 117.7(9) . .
C122 C121 P5 116.1(6) . .
C126 C121 P5 126.2(7) . .
C121 C122 C123 119.7(9) . .
C124 C123 C122 122.2(11) . .
C125 C124 C123 118.7(11) . .
C124 C125 C126 120.8(10) . .
C125 C126 C121 120.8(10) . .
C132 C127 C128 117.3(8) . .
C132 C127 P6 121.4(8) . .
C128 C127 P6 121.3(6) . .
C129 C128 C127 119.9(9) . .
C128 C129 C130 121.7(11) . .
C129 C130 C131 118.7(11) . .
C132 C131 C130 118.4(12) . .
C131 C132 C127 123.8(12) . .
C134 C133 C138 119.8(8) . .
C134 C133 P6 122.6(7) . .
C138 C133 P6 117.5(6) . .
C135 C134 C133 118.9(11) . .
C134 C135 C136 121.2(11) . .
C137 C136 C135 120.7(11) . .
C136 C137 C138 119.3(11) . .
C137 C138 C133 120.0(10) . .
C144 C139 C140 117.9(8) . .
C144 C139 P6 115.5(7) . .
C140 C139 P6 126.5(7) . .
C141 C140 C139 120.5(10) . .
C142 C141 C140 119.2(11) . .
C143 C142 C141 120.6(11) . .
C142 C143 C144 120.8(11) . .
C143 C144 C139 120.9(10) . .
Cl1S C1S Cl1S 71(2) . 2_665
C1S Cl1S C1S 109(2) . 2_665
C1S Cl1S Cl1S 59.5(15) . 2_665
C1S Cl1S Cl1S 49.3(12) 2_665 2_665

loop_
_geom_bond_atom_site_label_1
_geom_bond_atom_site_label_2
_geom_bond_distance
_geom_bond_site_symmetry_2
Ru1 C1 1.825(9) .
Ru1 C2 1.848(9) .
Ru1 O13 2.096(5) .
Ru1 O17 2.134(5) .
Ru1 P1 2.452(2) .
Ru1 Ru2 2.7438(8) .
Ru2 C3 1.802(8) .
Ru2 C4 1.864(9) .
Ru2 O14 2.090(5) .
Ru2 O18 2.132(5) .
Ru2 P2 2.444(2) .
Ru3 C5 1.797(9) .
Ru3 C6 1.847(10) .
Ru3 O15 2.088(5) .
Ru3 O21 2.136(5) .
Ru3 P3 2.447(2) .
Ru3 Ru4 2.7417(8) .
Ru4 C7 1.810(9) .
Ru4 C8 1.856(10) .
Ru4 O16 2.108(5) .
Ru4 O22 2.145(5) .
Ru4 P4 2.461(2) .
Ru5 C10 1.838(8) .
Ru5 C9 1.842(8) .
Ru5 O19 2.122(5) .
Ru5 O23 2.144(4) .
Ru5 P5 2.438(2) .
Ru5 Ru6 2.7270(8) .
Ru6 C11 1.816(9) .
Ru6 C12 1.846(8) .
Ru6 O24 2.120(5) .
Ru6 O20 2.131(5) .
Ru6 P6 2.440(2) .
P1 C49 1.809(9) .
P1 C37 1.824(9) .
P1 C43 1.832(7) .
P2 C61 1.809(8) .
P2 C55 1.820(8) .
P2 C67 1.842(8) .
P3 C73 1.808(9) .
P3 C79 1.815(8) .
P3 C85 1.847(9) .
P4 C97 1.809(9) .
P4 C103 1.821(9) .
P4 C91 1.835(10) .
P5 C115 1.798(8) .
P5 C121 1.805(8) .
P5 C109 1.837(8) .
P6 C139 1.812(8) .
P6 C133 1.817(8) .
P6 C127 1.837(8) .
O1 C1 1.141(9) .
O2 C2 1.154(10) .
O3 C3 1.174(9) .
O4 C4 1.133(9) .
O5 C5 1.157(10) .
O6 C6 1.157(10) .
O7 C7 1.140(9) .
O8 C8 1.170(10) .
O9 C9 1.121(9) .
O10 C10 1.137(8) .
O11 C11 1.144(9) .
O12 C12 1.159(8) .
O13 C13 1.259(9) .
O14 C13 1.249(9) .
O15 C20 1.244(9) .
O16 C20 1.264(9) .
O17 C21 1.262(9) .
O18 C21 1.239(9) .
O19 C28 1.268(9) .
O20 C28 1.270(9) .
O21 C29 1.258(9) .
O22 C29 1.263(9) .
O23 C36 1.287(9) .
O24 C36 1.268(9) .
C13 C14 1.492(10) .
C14 C19 1.370(11) .
C14 C15 1.380(11) .
C15 C16 1.386(11) .
C16 C17 1.355(12) .
C17 C18 1.364(11) .
C17 C20 1.492(10) .
C18 C19 1.389(11) .
C21 C22 1.520(11) .
C22 C23 1.369(10) .
C22 C27 1.380(10) .
C23 C24 1.388(11) .
C24 C25 1.378(10) .
C25 C26 1.371(10) .
C25 C28 1.496(10) .
C26 C27 1.379(11) .
C29 C30 1.529(10) .
C30 C31 1.375(11) .
C30 C35 1.376(11) .
C31 C32 1.377(11) .
C32 C33 1.393(10) .
C33 C34 1.375(10) .
C33 C36 1.523(10) .
C34 C35 1.398(11) .
C37 C38 1.361(12) .
C37 C42 1.380(12) .
C38 C39 1.356(15) .
C39 C40 1.414(17) .
C40 C41 1.344(16) .
C41 C42 1.366(14) .
C43 C48 1.380(11) .
C43 C44 1.392(11) .
C44 C45 1.393(12) .
C45 C46 1.355(15) .
C46 C47 1.383(15) .
C47 C48 1.393(13) .
C49 C50 1.362(12) .
C49 C54 1.375(13) .
C50 C51 1.408(16) .
C51 C52 1.336(18) .
C52 C53 1.371(16) .
C53 C54 1.397(13) .
C55 C56 1.354(11) .
C55 C60 1.378(11) .
C56 C57 1.374(12) .
C57 C58 1.358(13) .
C58 C59 1.345(13) .
C59 C60 1.365(13) .
C61 C66 1.366(13) .
C61 C62 1.404(12) .
C62 C63 1.347(13) .
C63 C64 1.375(17) .
C64 C65 1.357(18) .
C65 C66 1.391(15) .
C67 C68 1.362(12) .
C67 C72 1.377(12) .
C68 C69 1.363(14) .
C69 C70 1.353(15) .
C70 C71 1.352(14) .
C71 C72 1.391(13) .
C73 C74 1.357(15) .
C73 C78 1.357(14) .
C74 C75 1.412(19) .
C75 C76 1.33(2) .
C76 C77 1.354(18) .
C77 C78 1.395(15) .
C79 C80 1.365(12) .
C79 C84 1.400(12) .
C80 C81 1.378(12) .
C81 C82 1.369(13) .
C82 C83 1.350(14) .
C83 C84 1.360(12) .
C85 C90 1.368(13) .
C85 C86 1.374(12) .
C86 C87 1.425(14) .
C87 C88 1.337(15) .
C88 C89 1.332(15) .
C89 C90 1.404(14) .
C91 C96 1.376(15) .
C91 C92 1.389(15) .
C92 C93 1.436(17) .
C93 C94 1.32(2) .
C94 C95 1.37(2) .
C95 C96 1.49(2) .
C97 C102 1.377(12) .
C97 C98 1.395(12) .
C98 C99 1.413(14) .
C99 C100 1.374(15) .
C100 C101 1.315(14) .
C101 C102 1.383(13) .
C103 C104 1.368(13) .
C103 C108 1.376(13) .
C104 C105 1.361(14) .
C105 C106 1.330(17) .
C106 C107 1.393(19) .
C107 C108 1.390(15) .
C109 C110 1.386(12) .
C109 C114 1.395(12) .
C110 C111 1.404(13) .
C111 C112 1.412(17) .
C112 C113 1.368(17) .
C113 C114 1.366(14) .
C115 C120 1.381(12) .
C115 C116 1.413(12) .
C116 C117 1.378(13) .
C117 C118 1.350(16) .
C118 C119 1.368(16) .
C119 C120 1.370(14) .
C121 C122 1.378(12) .
C121 C126 1.398(11) .
C122 C123 1.386(14) .
C123 C124 1.369(15) .
C124 C125 1.343(16) .
C125 C126 1.393(15) .
C127 C132 1.382(13) .
C127 C128 1.392(12) .
C128 C129 1.369(12) .
C129 C130 1.387(16) .
C130 C131 1.398(17) .
C131 C132 1.357(15) .
C133 C134 1.383(11) .
C133 C138 1.395(12) .
C134 C135 1.359(14) .
C135 C136 1.369(17) .
C136 C137 1.362(15) .
C137 C138 1.374(13) .
C139 C144 1.373(12) .
C139 C140 1.384(12) .
C140 C141 1.379(14) .
C141 C142 1.365(16) .
C142 C143 1.338(16) .
C143 C144 1.357(12) .
C1S Cl1S 1.658(17) .
C1S Cl1S 1.88(3) 2_665
Cl1S C1S 1.88(3) 2_665
Cl1S Cl1S 2.07(6) 2_665
